data_7226107
loop_
_publ_author_name
'Zhang, Yingjie'
'Fanna, Daniel'
'Shepherd, Nicholas D.'
'Karatchevtseva, Inna'
'Lu, Kim'
'Kong, Linggen'
'Price, Jason R.'

_publ_section_title
;
 Dioxo-vanadium(V), oxo-rhenium(V) and dioxo-uranium(VI) complexes with a
 tridentate Schiff base ligand
;
_journal_name_full 'RSC Adv.'
_journal_paper_doi 10.1039/C6RA12872F
_journal_year 2016
_chemical_formula_moiety '2(C22 H24 N3 O5 U 1+), C22 H20 N3 O, 2(N O3 1-), 4(H2 O)'
_chemical_formula_sum 'C66 H76 N11 O21 U2'
_chemical_formula_weight 1835.43
_space_group_crystal_system triclinic
_space_group_IT_number 2
_space_group_name_Hall '-P 1'
_space_group_name_H-M_alt 'P -1'
_symmetry_space_group_name_Hall '-P 1'
_symmetry_space_group_name_H-M 'P -1'
_atom_sites_solution_hydrogens mixed
_audit_creation_date 2016-07-23
_audit_creation_method
;
Olex2 1.2
(compiled 2016.02.19 svn.r3266 for OlexSys, GUI svn.r5155)
;
_audit_update_record
;
2016-07-27 deposited with the CCDC.
2016-08-03 downloaded from the CCDC.
;
_cell_angle_alpha 105.45(3)
_cell_angle_beta 113.33(3)
_cell_angle_gamma 90.57(3)
_cell_formula_units_Z 2
_cell_length_a 15.416(3)
_cell_length_b 15.959(3)
_cell_length_c 16.435(3)
_cell_measurement_reflns_used 12000
_cell_measurement_temperature 100(2)
_cell_measurement_theta_max 27.925
_cell_measurement_theta_min 1.335
_cell_volume 3548.1(16)
_computing_cell_refinement 'XDS (Kabsch, 1993)'
_computing_data_collection 'BlueIce (McPhillips, et al., 2002)'
_computing_data_reduction 'XDS (Kabsch, 1993)'
_computing_molecular_graphics 'Olex2 (Dolomanov et al., 2009)'
_computing_publication_material 'Olex2 (Dolomanov et al., 2009)'
_computing_structure_refinement 'ShelXL (Sheldrick, 2015)'
_computing_structure_solution 'ShelXT (Sheldrick, 2015)'
_diffrn_ambient_temperature 100(2)
_diffrn_measured_fraction_theta_full 0.931
_diffrn_measured_fraction_theta_max 0.916
_diffrn_measurement_device_type 'ADSC Quantum Detector'
_diffrn_measurement_method '\p  scans'
_diffrn_radiation_type 'silicon double crystal monochromated synchrotron'
_diffrn_radiation_wavelength 0.71074
_diffrn_reflns_av_R_equivalents 0.0746
_diffrn_reflns_av_unetI/netI 0.0557
_diffrn_reflns_Laue_measured_fraction_full 0.931
_diffrn_reflns_Laue_measured_fraction_max 0.916
_diffrn_reflns_limit_h_max 20
_diffrn_reflns_limit_h_min -20
_diffrn_reflns_limit_k_max 21
_diffrn_reflns_limit_k_min -21
_diffrn_reflns_limit_l_max 21
_diffrn_reflns_limit_l_min -21
_diffrn_reflns_number 60448
_diffrn_reflns_point_group_measured_fraction_full 0.931
_diffrn_reflns_point_group_measured_fraction_max 0.916
_diffrn_reflns_theta_full 26.000
_diffrn_reflns_theta_max 27.925
_diffrn_reflns_theta_min 1.335
_diffrn_source 'Australian Synchrotron MX1'
_exptl_absorpt_coefficient_mu 4.639
_exptl_crystal_colour orange
_exptl_crystal_density_diffrn 1.718
_exptl_crystal_description prism
_exptl_crystal_F_000 1802
_exptl_crystal_size_max 0.015
_exptl_crystal_size_mid 0.010
_exptl_crystal_size_min 0.010
_refine_diff_density_max 1.728
_refine_diff_density_min -2.045
_refine_diff_density_rms 0.150
_refine_ls_extinction_coef 0.0060(2)
_refine_ls_extinction_expression Fc^*^=kFc[1+0.001xFc^2^\l^3^/sin(2\q)]^-1/4^
_refine_ls_extinction_method 'SHELXL-2014/7 (Sheldrick 2014'
_refine_ls_goodness_of_fit_ref 1.035
_refine_ls_hydrogen_treatment constr
_refine_ls_matrix_type full
_refine_ls_number_parameters 979
_refine_ls_number_reflns 15564
_refine_ls_number_restraints 947
_refine_ls_restrained_S_all 1.020
_refine_ls_R_factor_all 0.0816
_refine_ls_R_factor_gt 0.0510
_refine_ls_shift/su_max 0.002
_refine_ls_shift/su_mean 0.000
_refine_ls_structure_factor_coef Fsqd
_refine_ls_weighting_details 'w=1/[\s^2^(Fo^2^)+(0.0596P)^2^+11.1362P] where P=(Fo^2^+2Fc^2^)/3'
_refine_ls_weighting_scheme calc
_refine_ls_wR_factor_gt 0.1153
_refine_ls_wR_factor_ref 0.1280
_reflns_Friedel_coverage 0.000
_reflns_number_gt 11059
_reflns_number_total 15564
_reflns_threshold_expression 'I > 2\s(I)'
_cod_data_source_file c6ra12872f2.cif
_cod_data_source_block complex3
_cod_original_cell_volume 3548.2(15)
_cod_database_code 7226107
_shelx_space_group_comment
;
The symmetry employed for this shelxl refinement is uniquely defined
by the following loop, which should always be used as a source of
symmetry information in preference to the above space-group names.
They are only intended as comments.
;
_olex2_refinement_description
;
1. Fixed Uiso
 At 1.2 times of:
  All C(H) groups, All C(H,H) groups
 At 1.5 times of:
  All O(H) groups, All O(H,H) groups
2. Restrained distances
 N2N-O1N2
 1.26 with sigma of 0.02
 N2N-O2N2
 1.26 with sigma of 0.02
 N2N-O3N2
 1.26 with sigma of 0.02
 O1N3-N3N = O2N3-N3N = O3N3-N3N
 1.27 with sigma of 0.02
 C62A-C61A \\sim C62B-C61B \\sim C63-C62A \\sim C63-C62B
 with sigma of 0.02
3. Restrained planarity
 O1N2, O2N2, O3N2, N2N
 with sigma of 0.1
 O3N3, N3N, O1N3, O2N3
 with sigma of 0.1
4. Rigid body (RIGU) restrains
 All non-hydrogen atoms
 with sigma for 1-2 distances of 0.004 and sigma for 1-3 distances of 0.004
5. Others
 Fixed Sof: C61A(0.5) H61A(0.5) H61B(0.5) C61B(0.5) H61C(0.5) H61D(0.5)
 C62A(0.5) H62A(0.5) H62B(0.5) C62B(0.5) H62C(0.5) H62D(0.5) H63A(0.5)
 H63B(0.5) O1N2(0.5) O2N2(0.5) O3N2(0.5) N2N(0.5) O7W(0.5) O9W(0.5) O8W(0.5)
 O10W(0.3) O3N3(0.5) N3N(0.5) O1N3(0.5) O12W(0.2) O2N3(0.5)
6.a Riding coordinates:
 O1W(H1WA,H1WB), O2W(H2WA,H2WB), O6W(H6WA,H6WB)
6.b Free rotating group:
 O5W(H5WA,H5WB)
6.c Rotating group:
 O3W(H3WA,H3WB), O4W(H4WA,H4WB)
6.d Secondary CH2 refined with riding coordinates:
 C14(H14A,H14B), C15(H15A,H15B), C16(H16A,H16B), C17(H17A,H17B), C18(H18A,
 H18B), C19(H19A,H19B), C36(H36A,H36B), C37(H37A,H37B), C38(H38A,H38B),
 C39(H39A,H39B), C40(H40A,H40B), C41(H41A,H41B), C58(H58A,H58B), C59(H59A,H59B),
  C60(H60A,H60B), C61A(H61A,H61B), C61B(H61C,H61D), C62A(H62A,H62B), C62B(H62C,
 H62D), C63(H63A,H63B)
6.e Aromatic/amide H refined with riding coordinates:
 C1(H1), C2(H2), C3(H3), C5(H5), C6(H6), C7(H7), C10(H10), C12(H12), C23(H23),
 C24(H24), C25(H25), C27(H27), C28(H28), C29(H29), C32(H32), C34(H34), C45(H45),
  C46(H46), C47(H47), C49(H49), C50(H50), C51(H51), C54(H54), C56(H56)
6.f Idealised tetrahedral OH refined as rotating group:
 O7(H7A)
;
_shelx_shelxl_version_number 2014/7
_olex2_submission_special_instructions 'No special instructions were received'

loop_
_space_group_symop_operation_xyz
'x, y, z'
'-x, -y, -z'

loop_
_atom_site_label
_atom_site_type_symbol
_atom_site_fract_x
_atom_site_fract_y
_atom_site_fract_z
_atom_site_U_iso_or_equiv
_atom_site_adp_type
_atom_site_occupancy
_atom_site_site_symmetry_order
_atom_site_calc_flag
_atom_site_refinement_flags_posn
_atom_site_refinement_flags_adp
_atom_site_refinement_flags_occupancy
_atom_site_disorder_assembly
_atom_site_disorder_group
U1 U 0.46683(2) 0.78143(2) 0.18001(2) 0.03267(9) Uani 1 1 d . U . . .
O1 O 0.3514(4) 0.8065(3) 0.1701(4) 0.0412(12) Uani 1 1 d . U . . .
O1W O 0.4864(5) 0.7351(4) 0.3134(5) 0.0616(16) Uani 1 1 d . U . . .
H1WA H 0.4698 0.7483 0.3628 0.092 Uiso 1 1 d R . . . .
H1WB H 0.5340 0.7004 0.3271 0.092 Uiso 1 1 d R . . . .
O2 O 0.5819(3) 0.7534(3) 0.1937(4) 0.0389(12) Uani 1 1 d . U . . .
O2W O 0.5401(5) 0.9098(4) 0.3149(4) 0.0580(16) Uani 1 1 d . U . . .
H2WA H 0.5114 0.9536 0.3390 0.087 Uiso 1 1 d R . . . .
H2WB H 0.6024 0.9095 0.3531 0.087 Uiso 1 1 d R . . . .
O3 O 0.4805(3) 0.8844(3) 0.1172(4) 0.0346(10) Uani 1 1 d . U . . .
N0AA N 0.4062(4) 0.6131(4) 0.1123(5) 0.0402(13) Uani 1 1 d . U . . .
N2 N 0.3969(4) 0.7199(3) 0.0078(4) 0.0318(12) Uani 1 1 d . U . . .
N3 N 0.3718(4) 1.1255(4) 0.0042(5) 0.0425(14) Uani 1 1 d . U . . .
C1 C 0.4021(5) 0.5624(5) 0.1634(7) 0.0483(18) Uani 1 1 d . U . A 1
H1 H 0.4118 0.5884 0.2246 0.058 Uiso 1 1 calc R . . A 1
C2 C 0.3831(5) 0.4691(5) 0.1268(8) 0.055(2) Uani 1 1 d . U . . .
H2 H 0.3780 0.4352 0.1632 0.066 Uiso 1 1 calc R . . A .
C3 C 0.3726(5) 0.4306(5) 0.0393(8) 0.0544(19) Uani 1 1 d . U . . .
H3 H 0.3611 0.3698 0.0156 0.065 Uiso 1 1 calc R . . . .
C4 C 0.3789(5) 0.4818(4) -0.0166(7) 0.0488(17) Uani 1 1 d . U . . .
C5 C 0.3682(5) 0.4466(5) -0.1090(7) 0.0536(19) Uani 1 1 d . U . . .
H5 H 0.3565 0.3861 -0.1359 0.064 Uiso 1 1 calc R . . . .
C6 C 0.3748(5) 0.4994(5) -0.1590(7) 0.053(2) Uani 1 1 d . U . . .
H6 H 0.3719 0.4749 -0.2183 0.064 Uiso 1 1 calc R . . . .
C7 C 0.3861(5) 0.5921(5) -0.1219(6) 0.0438(17) Uani 1 1 d . U . . .
H7 H 0.3896 0.6279 -0.1572 0.053 Uiso 1 1 calc R . . . .
C8 C 0.3920(5) 0.6292(4) -0.0335(6) 0.0382(15) Uani 1 1 d . U . . .
C9 C 0.3927(5) 0.5738(4) 0.0225(6) 0.0398(15) Uani 1 1 d . U . . .
C10 C 0.3468(5) 0.7632(4) -0.0497(5) 0.0318(14) Uani 1 1 d . U . . .
H10 H 0.3052 0.7298 -0.1090 0.038 Uiso 1 1 calc R . . . .
C11 C 0.3502(5) 0.8556(4) -0.0299(5) 0.0311(13) Uani 1 1 d . U . . .
C12 C 0.2859(5) 0.8916(5) -0.0983(5) 0.0353(15) Uani 1 1 d . U . . .
H12 H 0.2386 0.8542 -0.1518 0.042 Uiso 1 1 calc R . . . .
C13 C 0.2926(5) 0.9796(5) -0.0867(6) 0.0378(15) Uani 1 1 d . U . . .
C14 C 0.2262(6) 1.0171(6) -0.1602(7) 0.0464(18) Uani 1 1 d . U . . .
H14A H 0.1732 1.0360 -0.1454 0.056 Uiso 1 1 calc R . . . .
H14B H 0.2010 0.9725 -0.2199 0.056 Uiso 1 1 calc R . . . .
C15 C 0.2805(6) 1.0944(6) -0.1646(7) 0.0505(19) Uani 1 1 d . U . . .
H15A H 0.3313 1.0747 -0.1828 0.061 Uiso 1 1 calc R . . . .
H15B H 0.2379 1.1197 -0.2105 0.061 Uiso 1 1 calc R . . . .
C16 C 0.3212(6) 1.1611(5) -0.0726(7) 0.0503(18) Uani 1 1 d . U . . .
H16A H 0.3648 1.2049 -0.0732 0.060 Uiso 1 1 calc R . . . .
H16B H 0.2700 1.1903 -0.0620 0.060 Uiso 1 1 calc R . . . .
C17 C 0.4410(6) 1.1895(5) 0.0884(7) 0.0456(17) Uani 1 1 d . U . . .
H17A H 0.4142 1.2440 0.0994 0.055 Uiso 1 1 calc R . . . .
H17B H 0.4980 1.2016 0.0797 0.055 Uiso 1 1 calc R . . . .
C18 C 0.4670(5) 1.1562(4) 0.1711(6) 0.0426(17) Uani 1 1 d . U . . .
H18A H 0.4122 1.1527 0.1858 0.051 Uiso 1 1 calc R . . . .
H18B H 0.5177 1.1967 0.2242 0.051 Uiso 1 1 calc R . . . .
C19 C 0.4995(5) 1.0657(4) 0.1522(6) 0.0381(16) Uani 1 1 d . U . . .
H19A H 0.5595 1.0705 0.1464 0.046 Uiso 1 1 calc R . . . .
H19B H 0.5095 1.0426 0.2037 0.046 Uiso 1 1 calc R . . . .
C20 C 0.3639(5) 1.0377(4) -0.0045(6) 0.0358(14) Uani 1 1 d . U . . .
C21 C 0.4262(5) 1.0049(4) 0.0651(5) 0.0337(14) Uani 1 1 d . U . . .
C22 C 0.4186(5) 0.9147(4) 0.0522(5) 0.0313(13) Uani 1 1 d . U . . .
U2 U -0.19585(2) 0.72107(2) -0.18315(2) 0.04072(10) Uani 1 1 d . U . . .
O3W O -0.2498(5) 0.5945(4) -0.3237(5) 0.0637(17) Uani 1 1 d . U . . .
H3WA H -0.2656 0.6102 -0.3778 0.096 Uiso 1 1 d GR . . . .
H3WB H -0.3034 0.5605 -0.3323 0.096 Uiso 1 1 d GR . . . .
O4 O -0.3008(4) 0.6986(3) -0.1680(4) 0.0463(13) Uani 1 1 d . U . . .
O4W O -0.2954(5) 0.7720(4) -0.3126(5) 0.074(2) Uani 1 1 d . U . . .
H4WA H -0.3593 0.7485 -0.3377 0.111 Uiso 1 1 d GR . . . .
H4WB H -0.2773 0.7573 -0.3620 0.111 Uiso 1 1 d GR . . . .
O5 O -0.0949(4) 0.7485(4) -0.2012(5) 0.0509(14) Uani 1 1 d . U . . .
O6 O -0.1329(3) 0.6129(3) -0.1313(4) 0.0350(10) Uani 1 1 d . U . . .
N4 N -0.1911(5) 0.8885(4) -0.1079(6) 0.0487(15) Uani 1 1 d . U . . .
N5 N -0.1111(4) 0.7760(4) -0.0099(5) 0.0396(13) Uani 1 1 d . U . . .
N6 N -0.1315(4) 0.3658(3) -0.0201(4) 0.0322(12) Uani 1 1 d . U . . .
C23 C -0.2362(7) 0.9421(5) -0.1563(9) 0.062(2) Uani 1 1 d . U . . .
H23 H -0.2792 0.9185 -0.2178 0.074 Uiso 1 1 calc R . . . .
C24 C -0.2197(8) 1.0343(6) -0.1156(10) 0.076(3) Uani 1 1 d . U . . .
H24 H -0.2554 1.0701 -0.1490 0.091 Uiso 1 1 calc R . . . .
C25 C -0.1546(8) 1.0693(6) -0.0311(10) 0.072(2) Uani 1 1 d . U . . .
H25 H -0.1429 1.1300 -0.0062 0.087 Uiso 1 1 calc R . . . .
C26 C -0.1007(7) 1.0155(5) 0.0237(9) 0.066(2) Uani 1 1 d . U . . .
C27 C -0.0301(7) 1.0485(5) 0.1124(9) 0.071(2) Uani 1 1 d . U . . .
H27 H -0.0155 1.1088 0.1401 0.085 Uiso 1 1 calc R . . . .
C28 C 0.0186(7) 0.9926(6) 0.1596(9) 0.069(2) Uani 1 1 d . U . . .
H28 H 0.0685 1.0153 0.2178 0.083 Uiso 1 1 calc R . . . .
C29 C -0.0064(6) 0.9002(5) 0.1205(7) 0.054(2) Uani 1 1 d . U . . .
H29 H 0.0259 0.8627 0.1535 0.065 Uiso 1 1 calc R . . . .
C30 C -0.0792(5) 0.8665(4) 0.0330(7) 0.0472(17) Uani 1 1 d . U . . .
C31 C -0.1257(6) 0.9227(5) -0.0201(8) 0.0519(17) Uani 1 1 d . U . . .
C32 C -0.1099(5) 0.7273(4) 0.0442(6) 0.0363(15) Uani 1 1 d . U . . .
H32 H -0.0972 0.7578 0.1052 0.044 Uiso 1 1 calc R . . . .
C33 C -0.1252(4) 0.6349(4) 0.0214(5) 0.0312(13) Uani 1 1 d . U . . .
C34 C -0.1268(4) 0.5969(4) 0.0892(5) 0.0325(14) Uani 1 1 d . U . . .
H34 H -0.1241 0.6333 0.1449 0.039 Uiso 1 1 calc R . . . .
C35 C -0.1321(4) 0.5084(4) 0.0760(5) 0.0301(13) Uani 1 1 d . U . . .
C36 C -0.1371(5) 0.4664(5) 0.1458(5) 0.0364(15) Uani 1 1 d . U . . .
H36A H -0.2027 0.4446 0.1288 0.044 Uiso 1 1 calc R . . . .
H36B H -0.1134 0.5095 0.2065 0.044 Uiso 1 1 calc R . . . .
C37 C -0.0769(5) 0.3907(5) 0.1492(6) 0.0415(16) Uani 1 1 d . U . . .
H37A H -0.0107 0.4126 0.1686 0.050 Uiso 1 1 calc R . . . .
H37B H -0.0807 0.3625 0.1934 0.050 Uiso 1 1 calc R . . . .
C38 C -0.1146(5) 0.3254(5) 0.0534(5) 0.0382(15) Uani 1 1 d . U . . .
H38A H -0.0693 0.2840 0.0517 0.046 Uiso 1 1 calc R . . . .
H38B H -0.1738 0.2928 0.0419 0.046 Uiso 1 1 calc R . . . .
C39 C -0.1406(5) 0.3048(4) -0.1080(5) 0.0353(14) Uani 1 1 d . U . . .
H39A H -0.1754 0.2494 -0.1179 0.042 Uiso 1 1 calc R . . . .
H39B H -0.0776 0.2939 -0.1045 0.042 Uiso 1 1 calc R . . . .
C40 C -0.1912(5) 0.3391(4) -0.1892(5) 0.0342(14) Uani 1 1 d . U . . .
H40A H -0.2572 0.3423 -0.1988 0.041 Uiso 1 1 calc R . . . .
H40B H -0.1900 0.2996 -0.2448 0.041 Uiso 1 1 calc R . . . .
C41 C -0.1426(5) 0.4297(4) -0.1708(5) 0.0365(15) Uani 1 1 d . U . . .
H41A H -0.0793 0.4254 -0.1692 0.044 Uiso 1 1 calc R . . . .
H41B H -0.1788 0.4541 -0.2204 0.044 Uiso 1 1 calc R . . . .
C42 C -0.1326(4) 0.4536(4) -0.0082(5) 0.0280(12) Uani 1 1 d . U . . .
C43 C -0.1358(4) 0.4886(4) -0.0801(5) 0.0276(12) Uani 1 1 d . U . . .
C44 C -0.1331(4) 0.5796(4) -0.0648(5) 0.0307(13) Uani 1 1 d . U . . .
O7 O 0.1699(5) 0.5982(4) -0.3646(5) 0.0604(17) Uani 1 1 d . U . . .
H7A H 0.1346 0.5575 -0.3678 0.091 Uiso 1 1 calc GR . . . .
N7 N 0.1231(5) 0.3785(5) -0.3592(5) 0.0507(16) Uani 1 1 d . U . . .
N8 N 0.0148(6) 0.5030(5) -0.3889(5) 0.0560(18) Uani 1 1 d . U . . .
N9 N 0.1432(7) 0.8866(6) -0.3955(6) 0.070(2) Uani 1 1 d . U . . .
C45 C 0.1819(8) 0.3196(6) -0.3383(7) 0.061(2) Uani 1 1 d . U . . .
H45 H 0.2443 0.3315 -0.3306 0.073 Uiso 1 1 calc R . . . .
C46 C 0.1554(9) 0.2402(7) -0.3270(7) 0.072(3) Uani 1 1 d . U . . .
H46 H 0.1989 0.2004 -0.3142 0.086 Uiso 1 1 calc R . . . .
C47 C 0.0658(9) 0.2226(7) -0.3351(7) 0.072(2) Uani 1 1 d . U . . .
H47 H 0.0479 0.1717 -0.3252 0.087 Uiso 1 1 calc R . . . .
C48 C -0.0009(8) 0.2828(6) -0.3590(6) 0.065(2) Uani 1 1 d . U . . .
C49 C -0.0990(9) 0.2707(8) -0.3711(8) 0.081(3) Uani 1 1 d . U . . .
H49 H -0.1235 0.2206 -0.3647 0.097 Uiso 1 1 calc R . . . .
C50 C -0.1527(9) 0.3326(8) -0.3915(8) 0.080(3) Uani 1 1 d . U . . .
H50 H -0.2162 0.3229 -0.4014 0.096 Uiso 1 1 calc R . . . .
C51 C -0.1223(8) 0.4105(8) -0.3994(7) 0.075(3) Uani 1 1 d . U . . .
H51 H -0.1638 0.4517 -0.4129 0.090 Uiso 1 1 calc R . . . .
C52 C -0.0279(7) 0.4260(7) -0.3864(6) 0.057(2) Uani 1 1 d . U . . .
C53 C 0.0325(7) 0.3609(6) -0.3689(6) 0.0524(18) Uani 1 1 d . U . . .
C54 C -0.0229(7) 0.5765(6) -0.3970(6) 0.056(2) Uani 1 1 d . U . . .
H54 H -0.0865 0.5763 -0.4065 0.067 Uiso 1 1 calc R . . . .
C55 C 0.0232(7) 0.6530(6) -0.3927(6) 0.0545(19) Uani 1 1 d . U . . .
C56 C -0.0294(7) 0.7263(7) -0.4032(6) 0.062(2) Uani 1 1 d . U . . .
H56 H -0.0920 0.7208 -0.4094 0.074 Uiso 1 1 calc R . . . .
C57 C 0.0075(7) 0.8020(7) -0.4044(6) 0.060(2) Uani 1 1 d . U . . .
C58 C -0.0508(9) 0.8754(7) -0.4187(7) 0.077(3) Uani 1 1 d . U . . .
H58A H -0.0953 0.8757 -0.3903 0.092 Uiso 1 1 calc R . . . .
H58B H -0.0873 0.8660 -0.4845 0.092 Uiso 1 1 calc R . . . .
C59 C 0.0118(9) 0.9635(7) -0.3768(8) 0.080(3) Uani 1 1 d . U . . .
H59A H -0.0267 1.0090 -0.3935 0.095 Uiso 1 1 calc R . . . .
H59B H 0.0405 0.9776 -0.3097 0.095 Uiso 1 1 calc R . . . .
C60 C 0.0882(11) 0.9596(9) -0.4121(11) 0.101(4) Uani 1 1 d . U . . .
H60A H 0.0592 0.9528 -0.4781 0.122 Uiso 1 1 calc R . . . .
H60B H 0.1309 1.0143 -0.3815 0.122 Uiso 1 1 calc R . . . .
C61A C 0.2215(17) 0.8871(13) -0.4076(14) 0.059(4) Uani 0.5 1 d D U P B 2
H61A H 0.2458 0.9466 -0.3989 0.071 Uiso 0.5 1 calc R . P B 2
H61B H 0.2096 0.8522 -0.4700 0.071 Uiso 0.5 1 calc R . P B 2
C61B C 0.2554(18) 0.9099(13) -0.3729(17) 0.065(5) Uani 0.5 1 d D U P B 1
H61C H 0.2606 0.9418 -0.4138 0.078 Uiso 0.5 1 calc R . P B 1
H61D H 0.2887 0.9470 -0.3095 0.078 Uiso 0.5 1 calc R . P B 1
C62A C 0.2932(14) 0.8495(9) -0.3376(11) 0.049(3) Uani 0.5 1 d D U P B 2
H62A H 0.3553 0.8588 -0.3381 0.059 Uiso 0.5 1 calc R . P B 2
H62B H 0.2980 0.8799 -0.2761 0.059 Uiso 0.5 1 calc R . P B 2
C62B C 0.3001(15) 0.8281(10) -0.3859(17) 0.067(5) Uani 0.5 1 d D U P B 1
H62C H 0.3684 0.8428 -0.3503 0.081 Uiso 0.5 1 calc R . P B 1
H62D H 0.2886 0.8060 -0.4507 0.081 Uiso 0.5 1 calc R . P B 1
C63 C 0.2660(8) 0.7548(6) -0.3581(8) 0.065(2) Uani 1 1 d D U . . .
H63A H 0.3045 0.7343 -0.3061 0.077 Uiso 0.5 1 calc R . P B 2
H63B H 0.2748 0.7218 -0.4125 0.077 Uiso 0.5 1 calc R . P B 2
C64 C 0.1060(8) 0.8126(6) -0.3920(6) 0.060(2) Uani 1 1 d . U . . .
C65 C 0.1631(7) 0.7439(6) -0.3751(6) 0.054(2) Uani 1 1 d . U . . .
C66 C 0.1215(7) 0.6657(6) -0.3774(6) 0.055(2) Uani 1 1 d . U . . .
O1N2 O 0.2116(18) 0.8761(10) 0.3025(14) 0.119(7) Uani 0.5 1 d D U P C 1
O2N2 O 0.2511(18) 1.0173(11) 0.3618(16) 0.128(8) Uani 0.5 1 d D U P C 1
O3N2 O 0.1837(17) 0.9500(12) 0.4070(15) 0.116(7) Uani 0.5 1 d D U P C 1
N2N N 0.2251(10) 0.9433(10) 0.3577(11) 0.062(4) Uani 0.5 1 d D U P C 1
O1N1 O 0.7070(8) 0.7462(6) 0.5097(7) 0.111(3) Uani 1 1 d . U . . .
O2N1 O 0.7292(6) 0.6103(6) 0.5072(5) 0.082(2) Uani 1 1 d . U . . .
O3N1 O 0.6337(7) 0.6396(7) 0.3816(6) 0.103(3) Uani 1 1 d . U . . .
N1N N 0.6895(7) 0.6641(7) 0.4674(7) 0.085(3) Uani 1 1 d . U . . .
O5W O 0.7076(7) 0.8914(6) 0.4386(6) 0.099(3) Uani 1 1 d . U . . .
H5WA H 0.7025 0.8527 0.4640 0.148 Uiso 1 1 d G . . . .
H5WB H 0.7138 0.9421 0.4756 0.148 Uiso 1 1 d G . . . .
O7W O -0.3910(16) 0.4876(14) -0.3528(11) 0.131(9) Uani 0.5 1 d . U P . .
O9W O 0.4513(13) 1.0356(12) 0.3724(18) 0.128(9) Uani 0.5 1 d . U P . .
O8W O 0.3825(17) 0.7913(16) 0.4118(15) 0.130(8) Uani 0.5 1 d . U P . .
O6W O 0.3343(8) 0.5611(7) -0.3670(9) 0.136(4) Uani 1 1 d . U . . .
H6WA H 0.3347 0.5095 -0.3621 0.204 Uiso 1 1 d R . . . .
H6WB H 0.2925 0.5856 -0.3510 0.204 Uiso 1 1 d R . . . .
O10W O 0.266(2) 0.925(2) 0.412(2) 0.087(8) Uiso 0.3 1 d . U P D 2
O3N3 O -0.6122(12) 0.641(2) -0.4859(16) 0.170(10) Uani 0.5 1 d D U P E 2
N3N N -0.5316(15) 0.682(2) -0.4237(19) 0.195(11) Uani 0.5 1 d D U P E 2
O1N3 O -0.4812(14) 0.755(2) -0.402(2) 0.200(12) Uani 0.5 1 d D U P E 2
O12W O -0.489(3) 0.652(2) -0.510(3) 0.073(10) Uiso 0.2 1 d . U P F 1
O2N3 O -0.494(2) 0.654(3) -0.352(2) 0.233(14) Uani 0.5 1 d D U P E 2

loop_
_atom_site_aniso_label
_atom_site_aniso_U_11
_atom_site_aniso_U_22
_atom_site_aniso_U_33
_atom_site_aniso_U_23
_atom_site_aniso_U_13
_atom_site_aniso_U_12
U1 0.03144(14) 0.02157(13) 0.05018(19) 0.01393(11) 0.01991(12) 0.00526(10)
O1 0.037(2) 0.031(2) 0.064(4) 0.018(2) 0.028(2) 0.008(2)
O1W 0.075(4) 0.056(4) 0.066(4) 0.030(3) 0.035(3) 0.011(3)
O2 0.031(2) 0.027(2) 0.059(3) 0.016(2) 0.016(2) 0.0039(19)
O2W 0.069(4) 0.040(3) 0.053(4) 0.009(3) 0.016(3) 0.009(3)
O3 0.035(2) 0.022(2) 0.048(3) 0.0135(19) 0.017(2) 0.0029(18)
N0AA 0.027(3) 0.025(2) 0.074(4) 0.020(2) 0.023(3) 0.005(2)
N2 0.030(3) 0.018(2) 0.051(3) 0.009(2) 0.021(2) 0.003(2)
N3 0.041(3) 0.029(3) 0.075(4) 0.025(2) 0.034(3) 0.013(2)
C1 0.035(4) 0.030(3) 0.089(5) 0.030(3) 0.028(4) 0.009(3)
C2 0.029(3) 0.028(3) 0.112(6) 0.031(3) 0.027(4) 0.004(3)
C3 0.029(3) 0.020(3) 0.108(5) 0.022(3) 0.020(4) 0.004(3)
C4 0.024(3) 0.018(3) 0.089(4) 0.008(3) 0.013(3) 0.003(3)
C5 0.026(3) 0.023(3) 0.085(5) -0.003(3) 0.007(3) 0.000(3)
C6 0.033(4) 0.029(3) 0.074(5) -0.007(3) 0.013(4) 0.005(3)
C7 0.030(3) 0.029(3) 0.065(4) 0.004(3) 0.019(3) 0.004(3)
C8 0.022(3) 0.023(3) 0.064(4) 0.006(2) 0.016(3) 0.002(2)
C9 0.024(3) 0.022(3) 0.071(4) 0.012(2) 0.018(3) 0.004(2)
C10 0.026(3) 0.025(3) 0.047(4) 0.007(2) 0.021(3) 0.000(2)
C11 0.030(3) 0.023(3) 0.047(4) 0.014(2) 0.020(3) 0.005(2)
C12 0.036(3) 0.032(3) 0.046(4) 0.014(3) 0.023(3) 0.008(3)
C13 0.035(3) 0.038(3) 0.057(4) 0.026(3) 0.029(3) 0.013(3)
C14 0.041(4) 0.048(4) 0.068(5) 0.035(4) 0.029(3) 0.018(3)
C15 0.045(4) 0.052(4) 0.082(5) 0.047(4) 0.037(4) 0.021(3)
C16 0.047(4) 0.041(4) 0.090(5) 0.040(3) 0.041(4) 0.021(3)
C17 0.044(4) 0.024(3) 0.089(5) 0.021(3) 0.044(3) 0.012(3)
C18 0.033(3) 0.020(3) 0.077(5) 0.007(3) 0.029(3) 0.002(3)
C19 0.030(3) 0.021(3) 0.064(4) 0.011(3) 0.022(3) 0.004(2)
C20 0.033(3) 0.029(3) 0.063(4) 0.020(2) 0.033(3) 0.010(2)
C21 0.036(3) 0.022(3) 0.056(4) 0.015(2) 0.028(3) 0.007(2)
C22 0.029(3) 0.025(3) 0.048(3) 0.013(2) 0.022(3) 0.006(2)
U2 0.03670(16) 0.02529(14) 0.0729(2) 0.02272(14) 0.03014(16) 0.00922(11)
O3W 0.081(4) 0.053(3) 0.064(4) 0.028(3) 0.030(3) 0.019(3)
O4 0.034(2) 0.030(3) 0.077(4) 0.015(2) 0.025(3) 0.005(2)
O4W 0.080(5) 0.060(4) 0.096(5) 0.045(4) 0.037(4) 0.030(4)
O5 0.051(3) 0.039(3) 0.088(4) 0.034(3) 0.045(3) 0.018(2)
O6 0.038(2) 0.019(2) 0.054(3) 0.0127(19) 0.025(2) 0.0081(19)
N4 0.039(3) 0.022(3) 0.109(4) 0.029(3) 0.049(3) 0.010(2)
N5 0.029(3) 0.021(2) 0.070(4) 0.008(2) 0.025(3) 0.001(2)
N6 0.030(3) 0.020(2) 0.050(3) 0.012(2) 0.019(2) 0.005(2)
C23 0.057(4) 0.035(4) 0.134(6) 0.046(4) 0.069(5) 0.024(3)
C24 0.080(6) 0.036(4) 0.163(8) 0.044(4) 0.092(5) 0.023(4)
C25 0.087(5) 0.027(4) 0.155(7) 0.031(4) 0.100(5) 0.014(4)
C26 0.073(4) 0.021(3) 0.138(6) 0.011(3) 0.086(4) 0.004(3)
C27 0.077(5) 0.024(3) 0.136(6) -0.002(4) 0.085(4) -0.008(3)
C28 0.062(5) 0.034(4) 0.121(7) -0.011(4) 0.070(5) -0.014(3)
C29 0.040(4) 0.030(3) 0.093(5) -0.003(3) 0.043(4) -0.004(3)
C30 0.039(3) 0.018(3) 0.092(5) 0.001(3) 0.045(3) 0.001(2)
C31 0.052(4) 0.022(3) 0.108(5) 0.017(3) 0.061(3) 0.007(3)
C32 0.027(3) 0.022(3) 0.060(4) 0.002(3) 0.025(3) 0.004(2)
C33 0.021(3) 0.021(3) 0.046(3) 0.003(2) 0.013(3) 0.001(2)
C34 0.022(3) 0.029(3) 0.039(4) 0.001(2) 0.011(3) 0.001(2)
C35 0.019(3) 0.029(3) 0.035(3) 0.007(2) 0.006(2) 0.004(2)
C36 0.031(3) 0.036(3) 0.037(4) 0.010(3) 0.010(3) 0.006(3)
C37 0.031(3) 0.043(4) 0.052(4) 0.020(3) 0.014(3) 0.010(3)
C38 0.032(3) 0.033(3) 0.051(4) 0.018(3) 0.016(3) 0.002(3)
C39 0.032(3) 0.021(3) 0.051(4) 0.006(2) 0.018(3) 0.003(2)
C40 0.033(3) 0.021(3) 0.045(4) 0.003(2) 0.017(3) 0.004(2)
C41 0.042(4) 0.023(3) 0.047(4) 0.006(2) 0.023(3) 0.002(3)
C42 0.018(3) 0.023(2) 0.042(3) 0.009(2) 0.010(2) 0.005(2)
C43 0.022(3) 0.019(2) 0.041(3) 0.007(2) 0.014(2) 0.003(2)
C44 0.023(3) 0.020(2) 0.048(3) 0.006(2) 0.016(3) 0.000(2)
O7 0.056(3) 0.057(4) 0.082(5) 0.036(3) 0.032(4) 0.018(3)
N7 0.061(4) 0.043(3) 0.034(4) 0.005(3) 0.010(3) -0.003(3)
N8 0.057(4) 0.063(4) 0.045(4) 0.016(3) 0.019(3) 0.009(3)
N9 0.097(5) 0.061(4) 0.051(5) 0.021(4) 0.026(4) 0.025(4)
C45 0.073(5) 0.051(4) 0.049(5) 0.017(4) 0.015(4) 0.007(4)
C46 0.109(6) 0.049(5) 0.049(6) 0.010(4) 0.026(5) 0.002(4)
C47 0.116(6) 0.051(5) 0.043(5) -0.001(4) 0.035(5) -0.010(4)
C48 0.096(5) 0.051(4) 0.033(4) -0.009(3) 0.026(4) -0.021(3)
C49 0.099(6) 0.077(6) 0.055(6) -0.012(5) 0.041(5) -0.025(4)
C50 0.079(6) 0.088(6) 0.055(6) -0.010(5) 0.031(5) -0.027(4)
C51 0.071(5) 0.091(6) 0.047(6) -0.002(5) 0.024(4) -0.012(4)
C52 0.067(4) 0.062(4) 0.034(5) 0.005(3) 0.018(4) -0.004(3)
C53 0.068(4) 0.050(4) 0.029(4) 0.000(3) 0.017(3) -0.008(3)
C54 0.057(5) 0.065(4) 0.040(5) 0.012(3) 0.016(4) 0.015(3)
C55 0.059(4) 0.063(4) 0.033(4) 0.011(3) 0.013(3) 0.017(3)
C56 0.059(5) 0.070(4) 0.039(5) 0.012(4) 0.005(4) 0.025(4)
C57 0.073(5) 0.062(4) 0.028(4) 0.006(3) 0.006(4) 0.028(4)
C58 0.089(6) 0.070(5) 0.042(5) 0.008(4) 0.003(5) 0.035(4)
C59 0.099(7) 0.064(5) 0.062(6) 0.020(4) 0.018(5) 0.040(5)
C60 0.135(8) 0.089(7) 0.105(10) 0.058(7) 0.056(7) 0.057(6)
C61A 0.093(7) 0.041(8) 0.029(9) 0.003(7) 0.015(6) 0.007(6)
C61B 0.103(8) 0.048(8) 0.050(14) 0.019(8) 0.034(8) 0.023(6)
C62A 0.068(7) 0.048(6) 0.035(8) 0.008(5) 0.027(6) 0.004(5)
C62B 0.068(9) 0.045(7) 0.080(14) 0.012(8) 0.027(9) 0.006(6)
C63 0.072(5) 0.054(4) 0.077(7) 0.025(4) 0.036(5) 0.018(4)
C64 0.082(4) 0.051(4) 0.036(5) 0.009(3) 0.014(4) 0.023(3)
C65 0.069(4) 0.049(4) 0.045(5) 0.015(3) 0.022(4) 0.018(3)
C66 0.064(4) 0.053(4) 0.047(5) 0.020(4) 0.019(4) 0.021(3)
O1N2 0.21(2) 0.059(7) 0.112(12) -0.001(7) 0.106(14) 0.003(9)
O2N2 0.19(2) 0.072(7) 0.145(17) 0.003(8) 0.116(17) 0.002(9)
O3N2 0.166(17) 0.081(10) 0.146(14) 0.035(10) 0.109(14) 0.038(11)
N2N 0.051(8) 0.061(7) 0.062(9) 0.010(6) 0.018(7) 0.018(7)
O1N1 0.132(8) 0.084(5) 0.105(7) 0.018(4) 0.045(6) -0.020(5)
O2N1 0.089(5) 0.094(5) 0.067(5) 0.041(4) 0.025(4) 0.019(4)
O3N1 0.093(6) 0.124(7) 0.068(5) 0.034(4) 0.005(4) 0.000(5)
N1N 0.081(6) 0.089(5) 0.069(5) 0.034(4) 0.008(4) -0.005(4)
O5W 0.090(6) 0.074(5) 0.094(7) 0.020(5) 0.003(5) -0.009(5)
O7W 0.160(19) 0.151(18) 0.053(10) 0.009(11) 0.031(11) -0.099(15)
O9W 0.087(12) 0.070(11) 0.22(2) -0.005(13) 0.091(15) 0.038(10)
O8W 0.18(2) 0.18(2) 0.119(16) 0.069(15) 0.128(17) 0.078(18)
O6W 0.134(9) 0.092(7) 0.232(14) 0.054(8) 0.121(10) 0.048(7)
O3N3 0.052(8) 0.32(3) 0.121(15) 0.032(16) 0.035(9) 0.055(12)
N3N 0.052(10) 0.31(3) 0.165(18) 0.024(16) 0.017(11) 0.077(13)
O1N3 0.049(10) 0.32(3) 0.17(2) 0.026(17) 0.018(12) 0.075(12)
O2N3 0.126(18) 0.31(3) 0.156(18) 0.015(19) -0.016(14) 0.052(18)

loop_
_atom_type_symbol
_atom_type_description
_atom_type_scat_dispersion_real
_atom_type_scat_dispersion_imag
_atom_type_scat_source
C C 0.0033 0.0016 'International Tables Vol C Tables 4.2.6.8 and 6.1.1.4'
H H 0.0000 0.0000 'International Tables Vol C Tables 4.2.6.8 and 6.1.1.4'
N N 0.0061 0.0033 'International Tables Vol C Tables 4.2.6.8 and 6.1.1.4'
O O 0.0106 0.0060 'International Tables Vol C Tables 4.2.6.8 and 6.1.1.4'
U U -9.6767 9.6646 'International Tables Vol C Tables 4.2.6.8 and 6.1.1.4'

loop_
_geom_angle_atom_site_label_1
_geom_angle_atom_site_label_2
_geom_angle_atom_site_label_3
_geom_angle
O1 U1 O1W 88.8(2)
O1 U1 O2W 90.4(2)
O1 U1 O3 90.8(2)
O1 U1 N0AA 91.4(2)
O1 U1 N2 87.8(2)
O1W U1 O2W 73.3(2)
O1W U1 N0AA 75.7(2)
O1W U1 N2 138.9(2)
O2 U1 O1 177.1(2)
O2 U1 O1W 88.5(2)
O2 U1 O2W 89.5(2)
O2 U1 O3 92.0(2)
O2 U1 N0AA 87.2(2)
O2 U1 N2 93.8(2)
O2W U1 N0AA 148.9(2)
O2W U1 N2 147.64(19)
O3 U1 O1W 150.8(2)
O3 U1 O2W 77.5(2)
O3 U1 N0AA 133.5(2)
O3 U1 N2 70.21(18)
N2 U1 N0AA 63.5(2)
U1 O1W H1WA 140.5
U1 O1W H1WB 112.2
H1WA O1W H1WB 106.0
U1 O2W H2WA 128.7
U1 O2W H2WB 116.1
H2WA O2W H2WB 114.2
C22 O3 U1 133.2(4)
C1 N0AA U1 123.7(6)
C1 N0AA C9 118.5(7)
C9 N0AA U1 117.0(4)
C8 N2 U1 120.0(5)
C10 N2 U1 123.8(5)
C10 N2 C8 114.9(6)
C16 N3 C17 114.9(6)
C20 N3 C16 122.8(7)
C20 N3 C17 121.8(7)
N0AA C1 H1 119.1
N0AA C1 C2 121.8(9)
C2 C1 H1 119.1
C1 C2 H2 120.2
C3 C2 C1 119.6(8)
C3 C2 H2 120.2
C2 C3 H3 119.8
C2 C3 C4 120.4(7)
C4 C3 H3 119.8
C3 C4 C5 123.9(7)
C3 C4 C9 116.9(9)
C9 C4 C5 119.1(8)
C4 C5 H5 119.5
C6 C5 C4 121.0(7)
C6 C5 H5 119.5
C5 C6 H6 119.7
C5 C6 C7 120.6(9)
C7 C6 H6 119.7
C6 C7 H7 119.9
C8 C7 C6 120.1(8)
C8 C7 H7 119.9
N2 C8 C9 115.8(7)
C7 C8 N2 124.8(7)
C7 C8 C9 119.5(7)
N0AA C9 C4 122.7(8)
N0AA C9 C8 118.0(6)
C4 C9 C8 119.3(8)
N2 C10 H10 116.8
N2 C10 C11 126.3(7)
C11 C10 H10 116.8
C10 C11 C12 119.0(7)
C22 C11 C10 123.1(6)
C22 C11 C12 117.8(6)
C11 C12 H12 119.3
C13 C12 C11 121.3(7)
C13 C12 H12 119.3
C12 C13 C14 121.1(7)
C12 C13 C20 119.9(7)
C20 C13 C14 118.9(7)
C13 C14 H14A 109.8
C13 C14 H14B 109.8
C13 C14 C15 109.3(7)
H14A C14 H14B 108.3
C15 C14 H14A 109.8
C15 C14 H14B 109.8
C14 C15 H15A 109.7
C14 C15 H15B 109.7
H15A C15 H15B 108.2
C16 C15 C14 109.6(7)
C16 C15 H15A 109.7
C16 C15 H15B 109.7
N3 C16 C15 113.9(7)
N3 C16 H16A 108.8
N3 C16 H16B 108.8
C15 C16 H16A 108.8
C15 C16 H16B 108.8
H16A C16 H16B 107.7
N3 C17 H17A 109.4
N3 C17 H17B 109.4
N3 C17 C18 111.3(6)
H17A C17 H17B 108.0
C18 C17 H17A 109.4
C18 C17 H17B 109.4
C17 C18 H18A 109.5
C17 C18 H18B 109.5
C17 C18 C19 110.8(7)
H18A C18 H18B 108.1
C19 C18 H18A 109.5
C19 C18 H18B 109.5
C18 C19 H19A 109.6
C18 C19 H19B 109.6
H19A C19 H19B 108.2
C21 C19 C18 110.1(6)
C21 C19 H19A 109.6
C21 C19 H19B 109.6
N3 C20 C13 118.9(7)
N3 C20 C21 120.8(7)
C21 C20 C13 120.3(6)
C20 C21 C19 120.5(6)
C22 C21 C19 120.3(7)
C22 C21 C20 119.2(7)
O3 C22 C11 120.0(6)
O3 C22 C21 118.5(6)
C21 C22 C11 121.5(7)
O3W U2 N4 148.8(2)
O3W U2 N5 147.3(2)
O4 U2 O3W 90.3(3)
O4 U2 O4W 87.4(3)
O4 U2 O6 91.7(2)
O4 U2 N4 90.0(2)
O4 U2 N5 87.3(2)
O4W U2 O3W 72.7(2)
O4W U2 N4 76.1(3)
O4W U2 N5 139.6(2)
O5 U2 O3W 90.3(3)
O5 U2 O4 176.5(2)
O5 U2 O4W 89.5(3)
O5 U2 O6 91.8(2)
O5 U2 N4 87.6(2)
O5 U2 N5 94.0(3)
O6 U2 O3W 76.3(2)
O6 U2 O4W 149.0(2)
O6 U2 N4 134.9(2)
O6 U2 N5 71.22(19)
N5 U2 N4 63.9(2)
U2 O3W H3WA 113.4
U2 O3W H3WB 112.6
H3WA O3W H3WB 105.6
U2 O4W H4WA 113.0
U2 O4W H4WB 113.0
H4WA O4W H4WB 105.4
C44 O6 U2 134.5(4)
C23 N4 U2 123.3(7)
C23 N4 C31 119.4(7)
C31 N4 U2 116.1(5)
C30 N5 U2 119.0(6)
C32 N5 U2 122.6(5)
C32 N5 C30 117.3(7)
C38 N6 C39 114.2(5)
C42 N6 C38 123.9(6)
C42 N6 C39 121.8(6)
N4 C23 H23 119.4
N4 C23 C24 121.2(11)
C24 C23 H23 119.4
C23 C24 H24 119.8
C25 C24 C23 120.4(11)
C25 C24 H24 119.8
C24 C25 H25 119.4
C24 C25 C26 121.2(9)
C26 C25 H25 119.4
C27 C26 C25 123.9(8)
C27 C26 C31 121.0(10)
C31 C26 C25 115.1(11)
C26 C27 H27 119.9
C28 C27 C26 120.2(8)
C28 C27 H27 119.9
C27 C28 H28 119.7
C27 C28 C29 120.7(11)
C29 C28 H28 119.7
C28 C29 H29 120.2
C30 C29 C28 119.5(10)
C30 C29 H29 120.2
N5 C30 C31 115.7(8)
C29 C30 N5 123.5(8)
C29 C30 C31 120.8(7)
N4 C31 C26 122.5(9)
N4 C31 C30 120.1(7)
C30 C31 C26 117.5(10)
N5 C32 H32 115.7
N5 C32 C33 128.5(7)
C33 C32 H32 115.7
C32 C33 C44 122.1(7)
C34 C33 C32 118.8(7)
C34 C33 C44 119.0(6)
C33 C34 H34 118.8
C35 C34 C33 122.4(7)
C35 C34 H34 118.8
C34 C35 C36 123.3(7)
C34 C35 C42 118.2(6)
C42 C35 C36 118.6(6)
C35 C36 H36A 109.8
C35 C36 H36B 109.8
C35 C36 C37 109.5(6)
H36A C36 H36B 108.2
C37 C36 H36A 109.8
C37 C36 H36B 109.8
C36 C37 H37A 110.0
C36 C37 H37B 110.0
H37A C37 H37B 108.4
C38 C37 C36 108.5(6)
C38 C37 H37A 110.0
C38 C37 H37B 110.0
N6 C38 C37 113.6(6)
N6 C38 H38A 108.9
N6 C38 H38B 108.9
C37 C38 H38A 108.9
C37 C38 H38B 108.9
H38A C38 H38B 107.7
N6 C39 H39A 109.1
N6 C39 H39B 109.1
N6 C39 C40 112.5(6)
H39A C39 H39B 107.8
C40 C39 H39A 109.1
C40 C39 H39B 109.1
C39 C40 H40A 109.7
C39 C40 H40B 109.7
C39 C40 C41 109.7(6)
H40A C40 H40B 108.2
C41 C40 H40A 109.7
C41 C40 H40B 109.7
C40 C41 H41A 109.7
C40 C41 H41B 109.7
H41A C41 H41B 108.2
C43 C41 C40 109.9(6)
C43 C41 H41A 109.7
C43 C41 H41B 109.7
N6 C42 C35 119.0(6)
N6 C42 C43 119.8(6)
C43 C42 C35 121.2(6)
C42 C43 C41 120.8(6)
C44 C43 C41 120.5(6)
C44 C43 C42 118.7(6)
O6 C44 C33 121.0(6)
O6 C44 C43 118.7(6)
C43 C44 C33 120.2(7)
C66 O7 H7A 109.5
C45 N7 C53 117.5(8)
C54 N8 C52 127.9(9)
C60 N9 C61B 112.7(11)
C61A N9 C60 116.4(13)
C61A N9 C64 118.9(12)
C64 N9 C60 122.6(11)
C64 N9 C61B 124.4(10)
N7 C45 H45 118.0
N7 C45 C46 123.9(11)
C46 C45 H45 118.0
C45 C46 H46 120.4
C47 C46 C45 119.1(12)
C47 C46 H46 120.4
C46 C47 H47 120.3
C46 C47 C48 119.4(10)
C48 C47 H47 120.3
C47 C48 C49 124.6(10)
C53 C48 C47 117.3(10)
C53 C48 C49 118.0(11)
C48 C49 H49 120.8
C50 C49 C48 118.5(12)
C50 C49 H49 120.8
C49 C50 H50 117.4
C49 C50 C51 125.3(12)
C51 C50 H50 117.4
C50 C51 H51 120.8
C50 C51 C52 118.4(13)
C52 C51 H51 120.8
N8 C52 C53 115.2(9)
C51 C52 N8 125.4(11)
C51 C52 C53 119.4(10)
N7 C53 C48 122.7(10)
N7 C53 C52 117.0(8)
C52 C53 C48 120.2(10)
N8 C54 H54 116.8
N8 C54 C55 126.3(9)
C55 C54 H54 116.8
C54 C55 C56 118.5(9)
C54 C55 C66 124.5(9)
C66 C55 C56 116.9(9)
C55 C56 H56 118.5
C57 C56 C55 123.1(10)
C57 C56 H56 118.5
C56 C57 C58 121.3(11)
C56 C57 C64 119.2(9)
C64 C57 C58 119.6(10)
C57 C58 H58A 109.4
C57 C58 H58B 109.4
C57 C58 C59 111.3(10)
H58A C58 H58B 108.0
C59 C58 H58A 109.4
C59 C58 H58B 109.4
C58 C59 H59A 109.8
C58 C59 H59B 109.8
H59A C59 H59B 108.2
C60 C59 C58 109.5(11)
C60 C59 H59A 109.8
C60 C59 H59B 109.8
N9 C60 C59 111.9(11)
N9 C60 H60A 109.2
N9 C60 H60B 109.2
C59 C60 H60A 109.2
C59 C60 H60B 109.2
H60A C60 H60B 107.9
N9 C61A H61A 110.1
N9 C61A H61B 110.1
N9 C61A C62A 108.2(18)
H61A C61A H61B 108.4
C62A C61A H61A 110.1
C62A C61A H61B 110.1
N9 C61B H61C 109.6
N9 C61B H61D 109.6
H61C C61B H61D 108.1
C62B C61B N9 110.2(16)
C62B C61B H61C 109.6
C62B C61B H61D 109.6
C61A C62A H62A 109.3
C61A C62A H62B 109.3
H62A C62A H62B 108.0
C63 C62A C61A 111.6(14)
C63 C62A H62A 109.3
C63 C62A H62B 109.3
C61B C62B H62C 108.3
C61B C62B H62D 108.3
C61B C62B C63 116.1(17)
H62C C62B H62D 107.4
C63 C62B H62C 108.3
C63 C62B H62D 108.3
C62A C63 H63A 110.5
C62A C63 H63B 110.5
C62A C63 C65 106.1(10)
H63A C63 H63B 108.7
C65 C63 C62B 117.5(11)
C65 C63 H63A 110.5
C65 C63 H63B 110.5
N9 C64 C57 120.0(9)
N9 C64 C65 120.2(11)
C65 C64 C57 119.8(10)
C64 C65 C63 120.8(9)
C66 C65 C63 119.9(8)
C66 C65 C64 119.2(10)
O7 C66 C55 116.1(9)
O7 C66 C65 122.4(9)
C65 C66 C55 121.6(9)
O1N2 N2N O2N2 132(2)
O1N2 N2N O3N2 116.9(19)
O3N2 N2N O2N2 107.3(18)
O2N1 N1N O1N1 121.1(11)
O2N1 N1N O3N1 120.8(11)
O3N1 N1N O1N1 117.9(11)
H5WA O5W H5WB 109.2
H6WA O6W H6WB 109.4
O3N3 N3N O2N3 116(3)
O1N3 N3N O3N3 138(3)
O1N3 N3N O2N3 104(3)

loop_
_geom_bond_atom_site_label_1
_geom_bond_atom_site_label_2
_geom_bond_distance
U1 O1 1.780(5)
U1 O1W 2.407(6)
U1 O2 1.776(5)
U1 O2W 2.437(6)
U1 O3 2.208(4)
U1 N0AA 2.620(6)
U1 N2 2.493(6)
O1W H1WA 0.9178
O1W H1WB 0.9163
O2W H2WA 0.9161
O2W H2WB 0.9176
O3 C22 1.328(8)
N0AA C1 1.329(10)
N0AA C9 1.369(11)
N2 C8 1.413(8)
N2 C10 1.323(9)
N3 C16 1.461(10)
N3 C17 1.467(11)
N3 C20 1.369(8)
C1 H1 0.9300
C1 C2 1.428(10)
C2 H2 0.9300
C2 C3 1.347(14)
C3 H3 0.9300
C3 C4 1.411(13)
C4 C5 1.413(14)
C4 C9 1.413(9)
C5 H5 0.9300
C5 C6 1.353(14)
C6 H6 0.9300
C6 C7 1.422(10)
C7 H7 0.9300
C7 C8 1.381(12)
C8 C9 1.433(11)
C10 H10 0.9300
C10 C11 1.418(9)
C11 C12 1.432(10)
C11 C22 1.413(10)
C12 H12 0.9300
C12 C13 1.363(10)
C13 C14 1.510(10)
C13 C20 1.425(11)
C14 H14A 0.9700
C14 H14B 0.9700
C14 C15 1.517(10)
C15 H15A 0.9700
C15 H15B 0.9700
C15 C16 1.480(14)
C16 H16A 0.9700
C16 H16B 0.9700
C17 H17A 0.9700
C17 H17B 0.9700
C17 C18 1.500(12)
C18 H18A 0.9700
C18 H18B 0.9700
C18 C19 1.527(9)
C19 H19A 0.9700
C19 H19B 0.9700
C19 C21 1.491(10)
C20 C21 1.402(10)
C21 C22 1.395(9)
U2 O3W 2.463(7)
U2 O4 1.779(5)
U2 O4W 2.429(7)
U2 O5 1.768(5)
U2 O6 2.194(5)
U2 N4 2.614(6)
U2 N5 2.506(7)
O3W H3WA 0.9278
O3W H3WB 0.9243
O4W H4WA 0.9319
O4W H4WB 0.9338
O6 C44 1.336(9)
N4 C23 1.335(11)
N4 C31 1.347(12)
N5 C30 1.412(8)
N5 C32 1.324(10)
N6 C38 1.453(9)
N6 C39 1.464(9)
N6 C42 1.365(8)
C23 H23 0.9300
C23 C24 1.418(13)
C24 H24 0.9300
C24 C25 1.311(17)
C25 H25 0.9300
C25 C26 1.440(16)
C26 C27 1.382(16)
C26 C31 1.436(10)
C27 H27 0.9300
C27 C28 1.373(16)
C28 H28 0.9300
C28 C29 1.423(11)
C29 H29 0.9300
C29 C30 1.383(13)
C30 C31 1.420(13)
C32 H32 0.9300
C32 C33 1.414(9)
C33 C34 1.411(10)
C33 C44 1.413(10)
C34 H34 0.9300
C34 C35 1.367(9)
C35 C36 1.500(10)
C35 C42 1.423(10)
C36 H36A 0.9700
C36 H36B 0.9700
C36 C37 1.530(10)
C37 H37A 0.9700
C37 H37B 0.9700
C37 C38 1.514(11)
C38 H38A 0.9700
C38 H38B 0.9700
C39 H39A 0.9700
C39 H39B 0.9700
C39 C40 1.504(10)
C40 H40A 0.9700
C40 H40B 0.9700
C40 C41 1.519(9)
C41 H41A 0.9700
C41 H41B 0.9700
C41 C43 1.498(10)
C42 C43 1.419(9)
C43 C44 1.404(8)
O7 H7A 0.8200
O7 C66 1.332(10)
N7 C45 1.329(12)
N7 C53 1.359(12)
N8 C52 1.406(12)
N8 C54 1.329(12)
N9 C60 1.468(14)
N9 C61A 1.30(3)
N9 C61B 1.64(3)
N9 C64 1.332(13)
C45 H45 0.9300
C45 C46 1.406(14)
C46 H46 0.9300
C46 C47 1.353(16)
C47 H47 0.9300
C47 C48 1.427(16)
C48 C49 1.449(16)
C48 C53 1.416(13)
C49 H49 0.9300
C49 C50 1.322(18)
C50 H50 0.9300
C50 C51 1.379(17)
C51 H51 0.9300
C51 C52 1.394(14)
C52 C53 1.413(14)
C54 H54 0.9300
C54 C55 1.376(14)
C55 C56 1.439(13)
C55 C66 1.437(13)
C56 H56 0.9300
C56 C57 1.340(15)
C57 C58 1.494(13)
C57 C64 1.451(15)
C58 H58A 0.9700
C58 H58B 0.9700
C58 C59 1.521(16)
C59 H59A 0.9700
C59 H59B 0.9700
C59 C60 1.501(18)
C60 H60A 0.9700
C60 H60B 0.9700
C61A H61A 0.9700
C61A H61B 0.9700
C61A C62A 1.510(16)
C61B H61C 0.9700
C61B H61D 0.9700
C61B C62B 1.486(16)
C62A H62A 0.9700
C62A H62B 0.9700
C62A C63 1.475(14)
C62B H62C 0.9700
C62B H62D 0.9700
C62B C63 1.521(15)
C63 H63A 0.9700
C63 H63B 0.9700
C63 C65 1.498(14)
C64 C65 1.429(13)
C65 C66 1.383(13)
O1N2 N2N 1.159(15)
O2N2 N2N 1.220(16)
O3N2 N2N 1.199(16)
O1N1 N1N 1.277(13)
O2N1 N1N 1.238(12)
O3N1 N1N 1.273(12)
O5W H5WA 0.8508
O5W H5WB 0.8509
O6W H6WA 0.8498
O6W H6WB 0.8503
O3N3 N3N 1.281(18)
N3N O1N3 1.263(19)
N3N O2N3 1.296(19)

loop_
_geom_torsion_atom_site_label_1
_geom_torsion_atom_site_label_2
_geom_torsion_atom_site_label_3
_geom_torsion_atom_site_label_4
_geom_torsion
U1 O3 C22 C11 -44.1(9)
U1 O3 C22 C21 139.3(5)
U1 N0AA C1 C2 -169.9(5)
U1 N0AA C9 C4 167.0(5)
U1 N0AA C9 C8 -13.5(8)
U1 N2 C8 C7 -157.0(6)
U1 N2 C8 C9 23.6(7)
U1 N2 C10 C11 22.8(9)
N0AA C1 C2 C3 2.6(11)
N2 C8 C9 N0AA -5.6(9)
N2 C8 C9 C4 174.0(6)
N2 C10 C11 C12 -175.6(6)
N2 C10 C11 C22 8.8(11)
N3 C17 C18 C19 53.0(8)
N3 C20 C21 C19 2.9(10)
N3 C20 C21 C22 -177.5(6)
C1 N0AA C9 C4 -3.0(10)
C1 N0AA C9 C8 176.6(6)
C1 C2 C3 C4 -0.9(12)
C2 C3 C4 C5 -179.6(7)
C2 C3 C4 C9 -2.5(11)
C3 C4 C5 C6 179.8(7)
C3 C4 C9 N0AA 4.5(10)
C3 C4 C9 C8 -175.0(6)
C4 C5 C6 C7 -4.4(12)
C5 C4 C9 N0AA -178.2(7)
C5 C4 C9 C8 2.2(10)
C5 C6 C7 C8 1.0(11)
C6 C7 C8 N2 -175.5(6)
C6 C7 C8 C9 3.9(10)
C7 C8 C9 N0AA 174.9(6)
C7 C8 C9 C4 -5.5(10)
C8 N2 C10 C11 -170.0(6)
C9 N0AA C1 C2 -0.7(10)
C9 C4 C5 C6 2.7(11)
C10 N2 C8 C7 35.3(9)
C10 N2 C8 C9 -144.2(6)
C10 C11 C12 C13 -173.3(6)
C10 C11 C22 O3 -3.4(10)
C10 C11 C22 C21 173.1(6)
C11 C12 C13 C14 178.4(7)
C11 C12 C13 C20 -0.8(10)
C12 C11 C22 O3 -179.1(6)
C12 C11 C22 C21 -2.6(10)
C12 C13 C14 C15 -143.5(8)
C12 C13 C20 N3 177.5(6)
C12 C13 C20 C21 -1.1(10)
C13 C14 C15 C16 -57.9(9)
C13 C20 C21 C19 -178.5(6)
C13 C20 C21 C22 1.1(10)
C14 C13 C20 N3 -1.7(10)
C14 C13 C20 C21 179.7(7)
C14 C15 C16 N3 48.4(9)
C16 N3 C17 C18 162.5(6)
C16 N3 C20 C13 -10.4(10)
C16 N3 C20 C21 168.3(7)
C17 N3 C16 C15 158.4(6)
C17 N3 C20 C13 177.5(6)
C17 N3 C20 C21 -3.9(10)
C17 C18 C19 C21 -53.3(8)
C18 C19 C21 C20 25.9(9)
C18 C19 C21 C22 -153.7(6)
C19 C21 C22 O3 -3.0(10)
C19 C21 C22 C11 -179.6(6)
C20 N3 C16 C15 -14.3(10)
C20 N3 C17 C18 -24.8(9)
C20 C13 C14 C15 35.7(10)
C20 C21 C22 O3 177.4(6)
C20 C21 C22 C11 0.8(10)
C22 C11 C12 C13 2.6(10)
U2 O6 C44 C33 -39.8(9)
U2 O6 C44 C43 143.8(5)
U2 N4 C23 C24 -170.0(6)
U2 N4 C31 C26 166.7(5)
U2 N4 C31 C30 -13.8(8)
U2 N5 C30 C29 -157.3(6)
U2 N5 C30 C31 21.6(8)
U2 N5 C32 C33 21.8(10)
N4 C23 C24 C25 4.8(13)
N5 C30 C31 N4 -4.3(10)
N5 C30 C31 C26 175.2(6)
N5 C32 C33 C34 -175.8(7)
N5 C32 C33 C44 8.2(11)
N6 C39 C40 C41 53.7(8)
N6 C42 C43 C41 2.9(9)
N6 C42 C43 C44 -177.5(5)
C23 N4 C31 C26 -1.3(10)
C23 N4 C31 C30 178.2(7)
C23 C24 C25 C26 -2.4(13)
C24 C25 C26 C27 178.8(8)
C24 C25 C26 C31 -1.5(12)
C25 C26 C27 C28 -179.3(8)
C25 C26 C31 N4 3.5(11)
C25 C26 C31 C30 -176.0(7)
C26 C27 C28 C29 -3.7(12)
C27 C26 C31 N4 -176.9(7)
C27 C26 C31 C30 3.6(11)
C27 C28 C29 C30 1.5(12)
C28 C29 C30 N5 -177.7(7)
C28 C29 C30 C31 3.4(11)
C29 C30 C31 N4 174.7(7)
C29 C30 C31 C26 -5.8(10)
C30 N5 C32 C33 -170.5(6)
C31 N4 C23 C24 -2.9(11)
C31 C26 C27 C28 1.0(12)
C32 N5 C30 C29 34.6(10)
C32 N5 C30 C31 -146.5(7)
C32 C33 C34 C35 -173.6(6)
C32 C33 C44 O6 -4.7(10)
C32 C33 C44 C43 171.7(6)
C33 C34 C35 C36 -177.9(6)
C33 C34 C35 C42 2.2(9)
C34 C33 C44 O6 179.3(6)
C34 C33 C44 C43 -4.3(9)
C34 C35 C36 C37 -141.0(6)
C34 C35 C42 N6 175.7(6)
C34 C35 C42 C43 -5.3(9)
C35 C36 C37 C38 -58.6(7)
C35 C42 C43 C41 -176.1(6)
C35 C42 C43 C44 3.5(9)
C36 C35 C42 N6 -4.2(8)
C36 C35 C42 C43 174.9(6)
C36 C37 C38 N6 46.6(8)
C38 N6 C39 C40 159.6(6)
C38 N6 C42 C35 -10.1(9)
C38 N6 C42 C43 170.8(6)
C39 N6 C38 C37 162.9(6)
C39 N6 C42 C35 174.5(6)
C39 N6 C42 C43 -4.6(9)
C39 C40 C41 C43 -53.9(8)
C40 C41 C43 C42 27.0(9)
C40 C41 C43 C44 -152.6(6)
C41 C43 C44 O6 -2.6(9)
C41 C43 C44 C33 -179.0(6)
C42 N6 C38 C37 -12.8(9)
C42 N6 C39 C40 -24.6(8)
C42 C35 C36 C37 38.9(8)
C42 C43 C44 O6 177.8(5)
C42 C43 C44 C33 1.4(9)
C44 C33 C34 C35 2.5(9)
N7 C45 C46 C47 -2.0(16)
N8 C52 C53 N7 -1.8(12)
N8 C52 C53 C48 175.9(8)
N8 C54 C55 C56 179.9(9)
N8 C54 C55 C66 -0.7(15)
N9 C61A C62A C63 69.0(19)
N9 C61B C62B C63 -36(3)
N9 C64 C65 C63 1.9(14)
N9 C64 C65 C66 -176.0(9)
C45 N7 C53 C48 -0.9(12)
C45 N7 C53 C52 176.8(8)
C45 C46 C47 C48 2.9(15)
C46 C47 C48 C49 179.0(9)
C46 C47 C48 C53 -2.8(13)
C47 C48 C49 C50 178.7(10)
C47 C48 C53 N7 1.9(13)
C47 C48 C53 C52 -175.8(8)
C48 C49 C50 C51 -2.4(17)
C49 C48 C53 N7 -179.9(8)
C49 C48 C53 C52 2.5(12)
C49 C50 C51 C52 1.1(17)
C50 C51 C52 N8 -177.6(9)
C50 C51 C52 C53 2.1(14)
C51 C52 C53 N7 178.4(8)
C51 C52 C53 C48 -3.8(13)
C52 N8 C54 C55 175.2(9)
C53 N7 C45 C46 0.9(14)
C53 C48 C49 C50 0.5(14)
C54 N8 C52 C51 5.1(15)
C54 N8 C52 C53 -174.6(8)
C54 C55 C56 C57 -176.8(9)
C54 C55 C66 O7 -1.6(14)
C54 C55 C66 C65 179.2(9)
C55 C56 C57 C58 177.9(9)
C55 C56 C57 C64 -1.8(14)
C56 C55 C66 O7 177.7(8)
C56 C55 C66 C65 -1.5(13)
C56 C57 C58 C59 155.0(10)
C56 C57 C64 N9 178.1(9)
C56 C57 C64 C65 -2.5(13)
C57 C58 C59 C60 52.3(13)
C57 C64 C65 C63 -177.5(9)
C57 C64 C65 C66 4.6(13)
C58 C57 C64 N9 -1.6(13)
C58 C57 C64 C65 177.8(9)
C58 C59 C60 N9 -54.5(14)
C60 N9 C61A C62A 145.5(13)
C60 N9 C61B C62B -162.4(16)
C60 N9 C64 C57 -0.2(15)
C60 N9 C64 C65 -179.6(10)
C61A N9 C60 C59 -167.6(14)
C61A N9 C64 C57 -163.0(12)
C61A N9 C64 C65 17.7(17)
C61A C62A C63 C65 -47.9(18)
C61B N9 C60 C59 -145.5(14)
C61B N9 C64 C57 173.9(12)
C61B N9 C64 C65 -5.5(17)
C61B C62B C63 C65 36(2)
C62A C63 C65 C64 15.3(14)
C62A C63 C65 C66 -166.8(10)
C62B C63 C65 C64 -16.8(17)
C62B C63 C65 C66 161.1(13)
C63 C65 C66 O7 0.3(15)
C63 C65 C66 C55 179.5(9)
C64 N9 C60 C59 29.3(17)
C64 N9 C61A C62A -50.6(19)
C64 N9 C61B C62B 23(2)
C64 C57 C58 C59 -25.3(13)
C64 C65 C66 O7 178.2(9)
C64 C65 C66 C55 -2.6(14)
C66 C55 C56 C57 3.8(14)
